data_4311176
loop_
_publ_author_name
'Kenji Matsuda'
'Yoshihiro Shinkai'
'Masahiro Irie'

_publ_contact_author
;Dr. Kenji Matsuda
Department of Chemistry and Biochemistry
Graduate School of Engineering, Kyushu University
Hakozaki 6-10-1, Higashi-ku, Fukuoka, Japan
;
_publ_contact_author_email ' kmatsuda@cstf.kyushu-u.ac.jp'
_publ_contact_author_fax ' 81(92)6423568 '
_publ_contact_author_phone ' 81(92)6424132 '
_publ_section_title
;
 Photochromism of Metal Complexes Composed of Diarylethene Ligands and
 ZnCl2
;
_journal_name_full 'Inorganic Chemistry'
_journal_page_first 3774
_journal_page_last 3776
_journal_paper_doi 10.1021/ic049686c
_journal_volume 43
_journal_year 2004
_chemical_formula_sum 'C52 H34 Cl2 F12 N2 S4 Zn'
_chemical_formula_weight 1179.32
_chemical_name_systematic
; 
 ? 
;
_space_group_IT_number 15
_symmetry_cell_setting monoclinic
_symmetry_space_group_name_Hall '-C 2yc'
_symmetry_space_group_name_H-M 'C 1 2/c 1'
_atom_sites_solution_hydrogens geom
_atom_sites_solution_primary direct
_atom_sites_solution_secondary difmap
_audit_creation_method SHELXL-97
_cell_angle_alpha 90.00
_cell_angle_beta 92.113(5)
_cell_angle_gamma 90.00
_cell_formula_units_Z 8
_cell_length_a 15.865(3)
_cell_length_b 15.734(3)
_cell_length_c 40.755(7)
_cell_measurement_reflns_used 946
_cell_measurement_temperature 116(2)
_cell_measurement_theta_max 22.15
_cell_measurement_theta_min 2.39
_cell_volume 10166(3)
_computing_cell_refinement 'Bruker SMART'
_computing_data_collection 'Bruker SMART'
_computing_data_reduction 'Bruker SHELXTL'
_computing_molecular_graphics 'Bruker SHELXTL'
_computing_publication_material 'Bruker SHELXTL'
_computing_structure_refinement 'SHELXL-97 (Sheldrick, 1997)'
_computing_structure_solution 'SHELXS-97 (Sheldrick, 1990)'
_diffrn_ambient_temperature 116(2)
_diffrn_measured_fraction_theta_full 0.939
_diffrn_measured_fraction_theta_max 0.939
_diffrn_measurement_device_type 'CCD area detector'
_diffrn_measurement_method 'omega scans'
_diffrn_radiation_monochromator graphite
_diffrn_radiation_source 'sealed tube'
_diffrn_radiation_type MoK\a
_diffrn_radiation_wavelength 0.71073
_diffrn_reflns_av_R_equivalents 0.1476
_diffrn_reflns_av_sigmaI/netI 0.2616
_diffrn_reflns_limit_h_max 19
_diffrn_reflns_limit_h_min -17
_diffrn_reflns_limit_k_max 16
_diffrn_reflns_limit_k_min -20
_diffrn_reflns_limit_l_max 52
_diffrn_reflns_limit_l_min -52
_diffrn_reflns_number 34059
_diffrn_reflns_theta_full 27.61
_diffrn_reflns_theta_max 27.61
_diffrn_reflns_theta_min 1.00
_diffrn_standards_decay_% -0.04
_exptl_absorpt_coefficient_mu 0.836
_exptl_absorpt_correction_T_max 1.000000
_exptl_absorpt_correction_T_min 0.870143
_exptl_absorpt_correction_type multi-scan
_exptl_absorpt_process_details 'BRUKER SADABS'
_exptl_crystal_colour brown
_exptl_crystal_density_diffrn 1.541
_exptl_crystal_density_method 'not measured'
_exptl_crystal_description plate
_exptl_crystal_F_000 4768
_exptl_crystal_size_max 0.3
_exptl_crystal_size_mid 0.2
_exptl_crystal_size_min 0.1
_refine_diff_density_max 0.555
_refine_diff_density_min -0.529
_refine_diff_density_rms 0.109
_refine_ls_extinction_method none
_refine_ls_goodness_of_fit_ref 0.846
_refine_ls_hydrogen_treatment mixed
_refine_ls_matrix_type full
_refine_ls_number_parameters 663
_refine_ls_number_reflns 11096
_refine_ls_number_restraints 0
_refine_ls_restrained_S_all 0.846
_refine_ls_R_factor_all 0.2001
_refine_ls_R_factor_gt 0.0559
_refine_ls_shift/su_max 0.000
_refine_ls_shift/su_mean 0.000
_refine_ls_structure_factor_coef Fsqd
_refine_ls_weighting_details 'calc w=1/[\s^2^(Fo^2^)+(0.0556P)^2^+8.0861P] where P=(Fo^2^+2Fc^2^)/3'
_refine_ls_weighting_scheme calc
_refine_ls_wR_factor_gt 0.1083
_refine_ls_wR_factor_ref 0.1541
_reflns_number_gt 4268
_reflns_number_total 11096
_reflns_threshold_expression >2sigma(I)
_cod_data_source_file ic049686csi20040310_074524_2.cif
_cod_data_source_block 2a2zncl2
_cod_depositor_comments
;
The following automatic conversions were performed:
'_symmetry_cell_setting' value 'Monoclinic' changed to 'monoclinic'
according to '/home/saulius/struct/CIF-dictionaries/cif_core.dic'
dictionary named 'cif_core.dic' version 2.4.1 from 2010-06-29.

Automatic conversion script
Id: cif_fix_enum 1527 2010-12-29 10:47:43Z saulius 
;
_cod_original_cell_volume 10167(3)
_cod_database_code 4311176

loop_
_symmetry_equiv_pos_as_xyz
'x, y, z'
'-x, y, -z+1/2'
'x+1/2, y+1/2, z'
'-x+1/2, y+1/2, -z+1/2'
'-x, -y, -z'
'x, -y, z-1/2'
'-x+1/2, -y+1/2, -z'
'x+1/2, -y+1/2, z-1/2'

loop_
_atom_site_label
_atom_site_type_symbol
_atom_site_fract_x
_atom_site_fract_y
_atom_site_fract_z
_atom_site_U_iso_or_equiv
_atom_site_adp_type
_atom_site_occupancy
_atom_site_symmetry_multiplicity
_atom_site_calc_flag
_atom_site_refinement_flags
_atom_site_disorder_assembly
_atom_site_disorder_group
C1A C 0.6983(4) 0.7663(4) 0.13945(13) 0.0200(15) Uani 1 1 d . . .
C2A C 0.7778(4) 0.7560(4) 0.12782(13) 0.0166(14) Uani 1 1 d . . .
C3A C 0.8347(4) 0.8172(4) 0.14094(13) 0.0204(14) Uani 1 1 d . . .
H3A H 0.8906 0.8204 0.1350 0.024 Uiso 1 1 calc R . .
C4A C 0.8012(4) 0.8709(4) 0.16285(13) 0.0171(14) Uani 1 1 d . . .
C5A C 0.8001(4) 0.6881(4) 0.10517(13) 0.0196(14) Uani 1 1 d . . .
C6A C 0.8395(4) 0.7104(4) 0.07335(14) 0.0236(15) Uani 1 1 d . . .
C7A C 0.8689(5) 0.6247(4) 0.05907(15) 0.0312(18) Uani 1 1 d . . .
C8A C 0.8162(4) 0.5600(4) 0.07746(15) 0.0292(17) Uani 1 1 d . . .
C9A C 0.7894(4) 0.6045(4) 0.10780(14) 0.0229(15) Uani 1 1 d . . .
C10A C 0.7685(4) 0.5628(4) 0.16711(15) 0.0270(16) Uani 1 1 d . . .
C11A C 0.7531(4) 0.5533(4) 0.13377(14) 0.0225(15) Uani 1 1 d . . .
C12A C 0.7006(4) 0.4827(4) 0.12628(14) 0.0236(15) Uani 1 1 d . . .
H12A H 0.6837 0.4686 0.1049 0.028 Uiso 1 1 calc R . .
C13A C 0.6771(4) 0.4377(4) 0.15243(15) 0.0267(16) Uani 1 1 d . . .
C14A C 0.6203(4) 0.7172(4) 0.13097(15) 0.0289(17) Uani 1 1 d . . .
H14A H 0.6329 0.6734 0.1155 0.043 Uiso 1 1 calc R . .
H14B H 0.5783 0.7547 0.1215 0.043 Uiso 1 1 calc R . .
H14C H 0.5993 0.6919 0.1505 0.043 Uiso 1 1 calc R . .
C15A C 0.8216(4) 0.6261(4) 0.18622(15) 0.0359(18) Uani 1 1 d . . .
H15A H 0.8631 0.6496 0.1723 0.054 Uiso 1 1 calc R . .
H15B H 0.8493 0.5982 0.2046 0.054 Uiso 1 1 calc R . .
H15C H 0.7863 0.6707 0.1940 0.054 Uiso 1 1 calc R . .
C16A C 0.8437(4) 0.9372(4) 0.18239(13) 0.0177(14) Uani 1 1 d . . .
C17A C 0.9256(4) 0.9626(4) 0.17577(14) 0.0222(15) Uani 1 1 d . . .
H17A H 0.9534 0.9383 0.1584 0.027 Uiso 1 1 calc R . .
C18A C 0.9650(4) 1.0235(4) 0.19490(15) 0.0260(16) Uani 1 1 d . . .
H18A H 1.0190 1.0403 0.1896 0.031 Uiso 1 1 calc R . .
C19A C 0.8513(4) 1.0363(4) 0.22681(14) 0.0226(15) Uani 1 1 d . . .
H19A H 0.8250 1.0622 0.2442 0.027 Uiso 1 1 calc R . .
C20A C 0.8074(4) 0.9763(4) 0.20876(13) 0.0225(15) Uani 1 1 d . . .
H20A H 0.7529 0.9617 0.2143 0.027 Uiso 1 1 calc R . .
C21A C 0.6264(4) 0.3582(4) 0.15344(17) 0.0303(17) Uani 1 1 d . . .
C22A C 0.6020(4) 0.3171(4) 0.12469(19) 0.0385(18) Uani 1 1 d . . .
H22A H 0.6154 0.3405 0.1046 0.046 Uiso 1 1 calc R . .
C23A C 0.5584(4) 0.2422(4) 0.1256(2) 0.049(2) Uani 1 1 d . . .
H23A H 0.5437 0.2146 0.1061 0.059 Uiso 1 1 calc R . .
C24A C 0.5359(5) 0.2071(5) 0.1549(3) 0.066(3) Uani 1 1 d . . .
H24A H 0.5076 0.1554 0.1552 0.080 Uiso 1 1 calc R . .
C25A C 0.5554(5) 0.2486(5) 0.1834(2) 0.059(3) Uani 1 1 d . . .
H25A H 0.5380 0.2263 0.2032 0.071 Uiso 1 1 calc R . .
C26A C 0.6018(4) 0.3254(4) 0.18333(18) 0.044(2) Uani 1 1 d . . .
H26A H 0.6156 0.3534 0.2029 0.052 Uiso 1 1 calc R . .
C1B C 0.7594(4) 0.1085(4) 0.12532(13) 0.0191(15) Uani 1 1 d . . .
C2B C 0.8343(4) 0.1231(4) 0.11013(13) 0.0180(14) Uani 1 1 d . . .
C3B C 0.8852(4) 0.1856(4) 0.12682(13) 0.0223(15) Uani 1 1 d . . .
H3B H 0.9374 0.2033 0.1197 0.027 Uiso 1 1 calc R . .
C4B C 0.8495(4) 0.2167(4) 0.15417(14) 0.0210(15) Uani 1 1 d . . .
C5B C 0.8560(4) 0.0822(4) 0.07905(14) 0.0171(14) Uani 1 1 d . . .
C6B C 0.9303(4) 0.0225(4) 0.07931(15) 0.0247(16) Uani 1 1 d . . .
C7B C 0.9399(4) 0.0005(4) 0.04312(14) 0.0251(16) Uani 1 1 d . . .
C8B C 0.8523(4) 0.0193(4) 0.02754(13) 0.0204(15) Uani 1 1 d . . .
C9B C 0.8153(4) 0.0826(4) 0.05013(14) 0.0229(15) Uani 1 1 d . . .
C10B C 0.7327(4) 0.2196(4) 0.04643(14) 0.0242(16) Uani 1 1 d . . .
C11B C 0.7422(4) 0.1351(4) 0.03953(13) 0.0189(14) Uani 1 1 d . . .
C12B C 0.6756(4) 0.1043(4) 0.01819(13) 0.0218(15) Uani 1 1 d . . .
H12B H 0.6735 0.0488 0.0103 0.026 Uiso 1 1 calc R . .
C13B C 0.6153(4) 0.1635(4) 0.01040(13) 0.0223(15) Uani 1 1 d . . .
C14B C 0.6904(4) 0.0500(4) 0.11531(15) 0.0297(17) Uani 1 1 d . . .
H14D H 0.6538 0.0772 0.0992 0.045 Uiso 1 1 calc R . .
H14E H 0.6588 0.0352 0.1341 0.045 Uiso 1 1 calc R . .
H14F H 0.7136 -0.0006 0.1061 0.045 Uiso 1 1 calc R . .
C15B C 0.7903(4) 0.2803(4) 0.06501(14) 0.0286(17) Uani 1 1 d . . .
H15D H 0.7768 0.2805 0.0878 0.043 Uiso 1 1 calc R . .
H15E H 0.7831 0.3365 0.0562 0.043 Uiso 1 1 calc R . .
H15F H 0.8478 0.2627 0.0629 0.043 Uiso 1 1 calc R . .
C16B C 0.8800(4) 0.2852(4) 0.17540(14) 0.0213(15) Uani 1 1 d . . .
C17B C 0.9349(4) 0.3472(4) 0.16456(13) 0.0226(15) Uani 1 1 d . . .
H17B H 0.9502 0.3473 0.1427 0.027 Uiso 1 1 calc R . .
C18B C 0.9666(4) 0.4078(4) 0.18554(14) 0.0225(15) Uani 1 1 d . . .
H18B H 1.0045 0.4474 0.1777 0.027 Uiso 1 1 calc R . .
C19B C 0.8896(4) 0.3554(4) 0.22764(14) 0.0239(15) Uani 1 1 d . . .
H19B H 0.8723 0.3593 0.2491 0.029 Uiso 1 1 calc R . .
C20B C 0.8573(4) 0.2915(4) 0.20804(13) 0.0216(15) Uani 1 1 d . . .
H20B H 0.8202 0.2522 0.2166 0.026 Uiso 1 1 calc R . .
C21B C 0.5406(4) 0.1569(4) -0.01207(13) 0.0213(15) Uani 1 1 d . . .
C22B C 0.5197(4) 0.0822(4) -0.02792(14) 0.0265(16) Uani 1 1 d . . .
H22B H 0.5528 0.0342 -0.0241 0.032 Uiso 1 1 calc R . .
C23B C 0.4510(4) 0.0771(4) -0.04919(15) 0.0314(17) Uani 1 1 d . . .
H23B H 0.4392 0.0263 -0.0600 0.038 Uiso 1 1 calc R . .
C24B C 0.3987(4) 0.1469(5) -0.05477(16) 0.0392(19) Uani 1 1 d . . .
H24B H 0.3509 0.1430 -0.0686 0.047 Uiso 1 1 calc R . .
C25B C 0.4203(4) 0.2234(4) -0.03890(17) 0.0388(19) Uani 1 1 d . . .
H25B H 0.3876 0.2717 -0.0429 0.047 Uiso 1 1 calc R . .
C26B C 0.4887(4) 0.2278(4) -0.01771(16) 0.0295(17) Uani 1 1 d . . .
H26B H 0.5010 0.2785 -0.0068 0.035 Uiso 1 1 calc R . .
Cl1A Cl 1.08937(10) 1.19991(10) 0.21651(3) 0.0282(4) Uani 1 1 d . . .
Cl1B Cl 1.10249(11) 0.55865(11) 0.22407(4) 0.0328(4) Uani 1 1 d . . .
F1A F 0.7805(2) 0.7452(2) 0.05170(8) 0.0396(10) Uani 1 1 d . . .
F2A F 0.9024(2) 0.7673(2) 0.07541(8) 0.0296(9) Uani 1 1 d . . .
F3A F 0.8593(2) 0.6190(2) 0.02632(8) 0.0434(11) Uani 1 1 d . . .
F4A F 0.9506(3) 0.6137(2) 0.06718(9) 0.0410(11) Uani 1 1 d . . .
F5A F 0.7494(3) 0.5363(3) 0.05774(8) 0.0565(13) Uani 1 1 d . . .
F6A F 0.8600(3) 0.4881(2) 0.08384(9) 0.0514(12) Uani 1 1 d . . .
F1B F 1.0013(2) 0.0563(2) 0.09274(8) 0.0361(10) Uani 1 1 d . . .
F2B F 0.9152(2) -0.0497(2) 0.09638(8) 0.0364(10) Uani 1 1 d . . .
F3B F 0.9962(2) 0.0548(2) 0.03006(8) 0.0333(10) Uani 1 1 d . . .
F4B F 0.9674(2) -0.0792(2) 0.03824(8) 0.0309(9) Uani 1 1 d . . .
F5B F 0.8560(2) 0.0453(2) -0.00374(8) 0.0338(10) Uani 1 1 d . . .
F6B F 0.8063(2) -0.0545(2) 0.02673(8) 0.0310(9) Uani 1 1 d . . .
N1B N 0.9451(3) 0.4124(3) 0.21701(11) 0.0207(12) Uani 1 1 d . . .
N1A N 0.9308(3) 1.0595(3) 0.22039(11) 0.0204(12) Uani 1 1 d . . .
S1A S 0.69534(10) 0.84831(10) 0.16698(4) 0.0235(4) Uani 1 1 d . . .
S2A S 0.71948(12) 0.48328(11) 0.18777(4) 0.0331(5) Uani 1 1 d . . .
S1B S 0.75319(10) 0.16968(11) 0.15985(4) 0.0245(4) Uani 1 1 d . . .
S2B S 0.64270(11) 0.25921(10) 0.02833(4) 0.0259(4) Uani 1 1 d . . .
Zn1A Zn 1.0000 1.13984(6) 0.2500 0.0208(3) Uani 1 2 d S . .
Zn1B Zn 1.0000 0.49539(6) 0.2500 0.0217(3) Uani 1 2 d S . .

loop_
_atom_site_aniso_label
_atom_site_aniso_U_11
_atom_site_aniso_U_22
_atom_site_aniso_U_33
_atom_site_aniso_U_23
_atom_site_aniso_U_13
_atom_site_aniso_U_12
C1A 0.026(4) 0.021(4) 0.013(3) -0.001(3) 0.003(3) -0.006(3)
C2A 0.020(4) 0.016(4) 0.014(3) 0.004(3) 0.001(3) 0.000(3)
C3A 0.025(4) 0.019(4) 0.017(3) -0.002(3) 0.007(3) -0.006(3)
C4A 0.012(3) 0.018(4) 0.021(3) 0.002(3) -0.002(3) -0.004(3)
C5A 0.019(4) 0.023(4) 0.017(3) -0.005(3) 0.003(3) 0.002(3)
C6A 0.022(4) 0.024(4) 0.024(3) 0.006(3) -0.004(3) -0.002(3)
C7A 0.036(5) 0.037(5) 0.022(4) -0.004(3) 0.009(3) -0.006(4)
C8A 0.036(5) 0.020(4) 0.032(4) -0.006(3) 0.001(3) -0.005(4)
C9A 0.024(4) 0.017(4) 0.028(4) -0.002(3) 0.004(3) -0.006(3)
C10A 0.030(4) 0.024(4) 0.027(4) 0.006(3) 0.001(3) 0.006(3)
C11A 0.030(4) 0.018(4) 0.020(3) -0.001(3) 0.009(3) 0.004(3)
C12A 0.035(4) 0.017(4) 0.019(3) 0.002(3) 0.002(3) -0.002(3)
C13A 0.027(4) 0.022(4) 0.033(4) 0.002(3) 0.012(3) 0.006(3)
C14A 0.016(4) 0.032(4) 0.038(4) -0.011(3) -0.006(3) -0.006(3)
C15A 0.035(5) 0.046(5) 0.026(4) 0.001(3) -0.004(3) 0.003(4)
C16A 0.018(4) 0.015(3) 0.019(3) 0.003(3) 0.001(3) -0.001(3)
C17A 0.025(4) 0.024(4) 0.018(3) -0.006(3) 0.002(3) 0.002(3)
C18A 0.019(4) 0.024(4) 0.035(4) -0.004(3) 0.007(3) 0.000(3)
C19A 0.023(4) 0.022(4) 0.022(3) -0.007(3) 0.003(3) 0.002(3)
C20A 0.021(4) 0.022(4) 0.025(3) -0.001(3) 0.003(3) -0.005(3)
C21A 0.027(4) 0.017(4) 0.048(4) 0.008(3) 0.010(4) 0.003(3)
C22A 0.019(4) 0.024(4) 0.073(5) 0.007(4) 0.000(4) -0.002(3)
C23A 0.029(5) 0.015(4) 0.103(7) 0.006(4) -0.018(5) 0.007(4)
C24A 0.026(5) 0.030(6) 0.144(9) 0.036(6) 0.027(6) 0.005(4)
C25A 0.053(6) 0.030(5) 0.098(7) 0.023(5) 0.044(6) 0.011(4)
C26A 0.044(5) 0.029(5) 0.060(5) 0.020(4) 0.029(4) 0.015(4)
C1B 0.018(4) 0.019(4) 0.019(3) 0.005(3) -0.002(3) 0.007(3)
C2B 0.020(4) 0.017(4) 0.016(3) -0.004(3) -0.005(3) -0.002(3)
C3B 0.014(3) 0.028(4) 0.024(3) -0.006(3) 0.001(3) -0.003(3)
C4B 0.024(4) 0.019(4) 0.020(3) -0.003(3) -0.005(3) -0.003(3)
C5B 0.014(4) 0.013(4) 0.024(3) 0.001(3) 0.001(3) -0.003(3)
C6B 0.026(4) 0.017(4) 0.031(4) -0.009(3) 0.001(3) -0.004(3)
C7B 0.029(4) 0.017(4) 0.031(4) -0.002(3) 0.011(3) -0.001(3)
C8B 0.028(4) 0.016(4) 0.017(3) -0.001(3) 0.001(3) -0.004(3)
C9B 0.025(4) 0.018(4) 0.027(4) 0.000(3) 0.003(3) 0.000(3)
C10B 0.027(4) 0.023(4) 0.023(3) 0.004(3) 0.004(3) -0.003(3)
C11B 0.026(4) 0.015(4) 0.015(3) -0.003(3) 0.000(3) 0.002(3)
C12B 0.024(4) 0.023(4) 0.019(3) -0.006(3) 0.003(3) -0.003(3)
C13B 0.025(4) 0.023(4) 0.019(3) 0.001(3) 0.005(3) -0.006(3)
C14B 0.026(4) 0.032(4) 0.032(4) -0.004(3) 0.007(3) -0.007(3)
C15B 0.036(4) 0.023(4) 0.026(4) 0.000(3) -0.003(3) -0.006(3)
C16B 0.020(4) 0.020(4) 0.024(3) -0.005(3) -0.003(3) 0.000(3)
C17B 0.028(4) 0.030(4) 0.009(3) -0.003(3) -0.003(3) 0.002(3)
C18B 0.029(4) 0.019(4) 0.020(3) -0.002(3) -0.004(3) -0.006(3)
C19B 0.029(4) 0.020(4) 0.022(3) -0.003(3) -0.003(3) 0.006(3)
C20B 0.029(4) 0.019(4) 0.017(3) -0.002(3) -0.001(3) 0.006(3)
C21B 0.025(4) 0.020(4) 0.019(3) 0.004(3) 0.003(3) 0.002(3)
C22B 0.034(4) 0.020(4) 0.026(4) 0.001(3) 0.006(3) 0.010(3)
C23B 0.037(5) 0.029(4) 0.028(4) -0.005(3) -0.007(3) -0.003(4)
C24B 0.030(4) 0.046(5) 0.040(4) 0.008(4) -0.017(4) -0.007(4)
C25B 0.036(5) 0.026(4) 0.055(5) 0.003(4) -0.004(4) 0.013(4)
C26B 0.030(4) 0.012(4) 0.046(4) 0.003(3) -0.005(4) 0.000(3)
Cl1A 0.0380(11) 0.0252(10) 0.0217(8) 0.0016(7) 0.0061(7) -0.0056(8)
Cl1B 0.0343(11) 0.0301(10) 0.0342(9) 0.0063(8) 0.0046(8) -0.0037(8)
F1A 0.043(3) 0.047(3) 0.029(2) 0.0106(19) -0.0009(19) -0.003(2)
F2A 0.032(2) 0.023(2) 0.035(2) -0.0031(17) 0.0112(18) -0.0103(18)
F3A 0.067(3) 0.040(3) 0.023(2) -0.0102(18) 0.015(2) -0.015(2)
F4A 0.036(3) 0.033(3) 0.055(3) -0.007(2) 0.010(2) 0.002(2)
F5A 0.075(3) 0.073(3) 0.022(2) -0.017(2) 0.007(2) -0.044(3)
F6A 0.081(3) 0.019(2) 0.057(3) -0.005(2) 0.035(2) 0.004(2)
F1B 0.024(2) 0.045(3) 0.039(2) -0.018(2) -0.0028(18) 0.003(2)
F2B 0.054(3) 0.026(2) 0.030(2) 0.0070(18) 0.0083(19) 0.008(2)
F3B 0.031(2) 0.026(2) 0.043(2) -0.0039(18) 0.0138(19) -0.0043(18)
F4B 0.043(3) 0.016(2) 0.034(2) -0.0049(17) 0.0059(18) 0.0064(18)
F5B 0.050(3) 0.032(2) 0.0198(19) -0.0039(17) 0.0050(18) 0.007(2)
F6B 0.034(2) 0.020(2) 0.039(2) -0.0077(17) -0.0027(18) -0.0067(18)
N1B 0.027(3) 0.019(3) 0.016(3) -0.001(2) 0.000(2) 0.007(3)
N1A 0.022(3) 0.023(3) 0.016(3) -0.001(2) 0.005(2) -0.001(3)
S1A 0.0197(9) 0.0217(10) 0.0295(9) -0.0048(7) 0.0049(7) -0.0009(8)
S2A 0.0427(12) 0.0307(11) 0.0262(9) 0.0092(8) 0.0071(8) 0.0061(9)
S1B 0.0245(10) 0.0277(10) 0.0216(8) -0.0033(7) 0.0032(7) -0.0011(8)
S2B 0.0357(11) 0.0175(9) 0.0245(8) -0.0002(7) 0.0011(8) 0.0026(8)
Zn1A 0.0276(7) 0.0171(6) 0.0178(5) 0.000 0.0010(5) 0.000
Zn1B 0.0270(7) 0.0193(6) 0.0185(5) 0.000 -0.0033(5) 0.000

loop_
_atom_type_symbol
_atom_type_description
_atom_type_scat_dispersion_real
_atom_type_scat_dispersion_imag
_atom_type_scat_source
C C 0.0033 0.0016 'International Tables Vol C Tables 4.2.6.8 and 6.1.1.4'
H H 0.0000 0.0000 'International Tables Vol C Tables 4.2.6.8 and 6.1.1.4'
N N 0.0061 0.0033 'International Tables Vol C Tables 4.2.6.8 and 6.1.1.4'
F F 0.0171 0.0103 'International Tables Vol C Tables 4.2.6.8 and 6.1.1.4'
S S 0.1246 0.1234 'International Tables Vol C Tables 4.2.6.8 and 6.1.1.4'
Cl Cl 0.1484 0.1585 'International Tables Vol C Tables 4.2.6.8 and 6.1.1.4'
Zn Zn 0.2839 1.4301 'International Tables Vol C Tables 4.2.6.8 and 6.1.1.4'

loop_
_geom_angle_atom_site_label_1
_geom_angle_atom_site_label_2
_geom_angle_atom_site_label_3
_geom_angle
_geom_angle_site_symmetry_1
_geom_angle_site_symmetry_3
_geom_angle_publ_flag
C2A C1A C14A 128.8(5) . . ?
C2A C1A S1A 111.2(5) . . ?
C14A C1A S1A 120.0(4) . . ?
C1A C2A C3A 111.8(5) . . ?
C1A C2A C5A 123.3(5) . . ?
C3A C2A C5A 124.9(5) . . ?
C4A C3A C2A 114.6(5) . . ?
C3A C4A C16A 128.4(5) . . ?
C3A C4A S1A 110.0(4) . . ?
C16A C4A S1A 121.6(4) . . ?
C9A C5A C2A 129.5(5) . . ?
C9A C5A C6A 111.0(5) . . ?
C2A C5A C6A 119.5(5) . . ?
F2A C6A F1A 105.1(5) . . ?
F2A C6A C5A 115.7(5) . . ?
F1A C6A C5A 110.6(5) . . ?
F2A C6A C7A 111.8(5) . . ?
F1A C6A C7A 108.3(5) . . ?
C5A C6A C7A 105.3(5) . . ?
F3A C7A F4A 108.1(5) . . ?
F3A C7A C8A 113.4(5) . . ?
F4A C7A C8A 109.5(5) . . ?
F3A C7A C6A 114.1(6) . . ?
F4A C7A C6A 108.8(5) . . ?
C8A C7A C6A 102.5(5) . . ?
F6A C8A F5A 105.6(5) . . ?
F6A C8A C9A 113.2(5) . . ?
F5A C8A C9A 112.2(5) . . ?
F6A C8A C7A 111.4(6) . . ?
F5A C8A C7A 108.7(5) . . ?
C9A C8A C7A 105.7(5) . . ?
C5A C9A C11A 131.0(6) . . ?
C5A C9A C8A 110.8(5) . . ?
C11A C9A C8A 118.1(5) . . ?
C11A C10A C15A 131.1(6) . . ?
C11A C10A S2A 109.8(5) . . ?
C15A C10A S2A 119.0(4) . . ?
C10A C11A C12A 112.2(5) . . ?
C10A C11A C9A 126.3(6) . . ?
C12A C11A C9A 121.3(5) . . ?
C13A C12A C11A 114.9(6) . . ?
C12A C13A C21A 129.1(6) . . ?
C12A C13A S2A 109.4(5) . . ?
C21A C13A S2A 121.4(5) . . ?
C20A C16A C17A 116.1(5) . . ?
C20A C16A C4A 123.0(5) . . ?
C17A C16A C4A 120.9(5) . . ?
C18A C17A C16A 119.9(5) . . ?
N1A C18A C17A 123.7(6) . . ?
N1A C19A C20A 122.8(5) . . ?
C19A C20A C16A 120.4(6) . . ?
C22A C21A C26A 119.4(7) . . ?
C22A C21A C13A 120.3(6) . . ?
C26A C21A C13A 120.3(7) . . ?
C23A C22A C21A 120.4(7) . . ?
C24A C23A C22A 121.2(8) . . ?
C25A C24A C23A 119.5(8) . . ?
C24A C25A C26A 120.6(8) . . ?
C21A C26A C25A 118.8(8) . . ?
C2B C1B C14B 128.5(5) . . ?
C2B C1B S1B 110.6(5) . . ?
C14B C1B S1B 120.9(4) . . ?
C1B C2B C3B 112.5(5) . . ?
C1B C2B C5B 123.1(5) . . ?
C3B C2B C5B 124.3(5) . . ?
C4B C3B C2B 113.1(5) . . ?
C3B C4B C16B 128.0(6) . . ?
C3B C4B S1B 110.7(4) . . ?
C16B C4B S1B 121.1(5) . . ?
C9B C5B C2B 130.0(6) . . ?
C9B C5B C6B 111.4(5) . . ?
C2B C5B C6B 118.3(5) . . ?
F1B C6B F2B 106.4(5) . . ?
F1B C6B C5B 113.5(5) . . ?
F2B C6B C5B 111.9(5) . . ?
F1B C6B C7B 111.7(5) . . ?
F2B C6B C7B 109.3(5) . . ?
C5B C6B C7B 103.9(5) . . ?
F4B C7B F3B 107.9(5) . . ?
F4B C7B C6B 113.5(5) . . ?
F3B C7B C6B 109.0(5) . . ?
F4B C7B C8B 114.3(5) . . ?
F3B C7B C8B 108.4(5) . . ?
C6B C7B C8B 103.5(5) . . ?
F5B C8B F6B 106.1(4) . . ?
F5B C8B C9B 114.5(5) . . ?
F6B C8B C9B 111.1(5) . . ?
F5B C8B C7B 112.4(5) . . ?
F6B C8B C7B 108.6(5) . . ?
C9B C8B C7B 104.1(5) . . ?
C5B C9B C11B 128.0(6) . . ?
C5B C9B C8B 110.9(6) . . ?
C11B C9B C8B 121.1(5) . . ?
C11B C10B C15B 130.5(6) . . ?
C11B C10B S2B 111.4(5) . . ?
C15B C10B S2B 118.0(5) . . ?
C10B C11B C12B 111.7(6) . . ?
C10B C11B C9B 125.2(6) . . ?
C12B C11B C9B 123.0(6) . . ?
C13B C12B C11B 114.0(6) . . ?
C12B C13B C21B 129.6(6) . . ?
C12B C13B S2B 109.5(5) . . ?
C21B C13B S2B 120.6(5) . . ?
C17B C16B C20B 116.1(5) . . ?
C17B C16B C4B 121.9(5) . . ?
C20B C16B C4B 121.9(6) . . ?
C18B C17B C16B 120.8(5) . . ?
N1B C18B C17B 122.4(6) . . ?
N1B C19B C20B 122.6(6) . . ?
C19B C20B C16B 120.2(6) . . ?
C22B C21B C26B 118.2(6) . . ?
C22B C21B C13B 121.8(6) . . ?
C26B C21B C13B 120.0(6) . . ?
C23B C22B C21B 121.3(6) . . ?
C22B C23B C24B 120.9(6) . . ?
C23B C24B C25B 117.9(6) . . ?
C26B C25B C24B 120.7(6) . . ?
C25B C26B C21B 120.9(6) . . ?
C19B N1B C18B 117.8(5) . . ?
C19B N1B Zn1B 118.9(4) . . ?
C18B N1B Zn1B 123.1(4) . . ?
C18A N1A C19A 116.9(5) . . ?
C18A N1A Zn1A 120.2(4) . . ?
C19A N1A Zn1A 122.7(4) . . ?
C1A S1A C4A 92.4(3) . . ?
C10A S2A C13A 93.6(3) . . ?
C1B S1B C4B 93.0(3) . . ?
C10B S2B C13B 93.3(3) . . ?
N1A Zn1A N1A 103.4(3) . 2_755 ?
N1A Zn1A Cl1A 104.05(13) . . ?
N1A Zn1A Cl1A 106.61(14) 2_755 . ?
N1A Zn1A Cl1A 106.61(14) . 2_755 ?
N1A Zn1A Cl1A 104.05(13) 2_755 2_755 ?
Cl1A Zn1A Cl1A 129.50(9) . 2_755 ?
N1B Zn1B N1B 100.7(3) . 2_755 ?
N1B Zn1B Cl1B 106.04(14) . . ?
N1B Zn1B Cl1B 107.39(14) 2_755 . ?
N1B Zn1B Cl1B 107.39(14) . 2_755 ?
N1B Zn1B Cl1B 106.04(14) 2_755 2_755 ?
Cl1B Zn1B Cl1B 126.43(10) . 2_755 ?

loop_
_geom_bond_atom_site_label_1
_geom_bond_atom_site_label_2
_geom_bond_distance
_geom_bond_site_symmetry_2
_geom_bond_publ_flag
C1A C2A 1.374(8) . ?
C1A C14A 1.488(8) . ?
C1A S1A 1.712(6) . ?
C2A C3A 1.411(8) . ?
C2A C5A 1.464(7) . ?
C3A C4A 1.352(7) . ?
C4A C16A 1.461(8) . ?
C4A S1A 1.731(6) . ?
C5A C9A 1.331(8) . ?
C5A C6A 1.502(8) . ?
C6A F2A 1.341(6) . ?
C6A F1A 1.377(7) . ?
C6A C7A 1.546(8) . ?
C7A F3A 1.341(7) . ?
C7A F4A 1.336(7) . ?
C7A C8A 1.531(8) . ?
C8A F6A 1.348(7) . ?
C8A F5A 1.358(7) . ?
C8A C9A 1.497(8) . ?
C9A C11A 1.465(8) . ?
C10A C11A 1.380(8) . ?
C10A C15A 1.503(8) . ?
C10A S2A 1.711(6) . ?
C11A C12A 1.415(8) . ?
C12A C13A 1.344(8) . ?
C13A C21A 1.489(9) . ?
C13A S2A 1.723(7) . ?
C16A C20A 1.382(7) . ?
C16A C17A 1.395(8) . ?
C17A C18A 1.372(8) . ?
C18A N1A 1.318(7) . ?
C19A N1A 1.347(7) . ?
C19A C20A 1.372(8) . ?
C21A C22A 1.381(9) . ?
C21A C26A 1.392(8) . ?
C22A C23A 1.368(9) . ?
C23A C24A 1.373(11) . ?
C24A C25A 1.359(12) . ?
C25A C26A 1.415(10) . ?
C1B C2B 1.379(8) . ?
C1B C14B 1.477(8) . ?
C1B S1B 1.711(6) . ?
C2B C3B 1.429(8) . ?
C2B C5B 1.473(7) . ?
C3B C4B 1.360(7) . ?
C4B C16B 1.454(8) . ?
C4B S1B 1.721(6) . ?
C5B C9B 1.323(8) . ?
C5B C6B 1.507(8) . ?
C6B F1B 1.344(7) . ?
C6B F2B 1.358(6) . ?
C6B C7B 1.528(8) . ?
C7B F4B 1.344(6) . ?
C7B F3B 1.359(6) . ?
C7B C8B 1.536(8) . ?
C8B F5B 1.342(6) . ?
C8B F6B 1.371(6) . ?
C8B C9B 1.491(8) . ?
C9B C11B 1.476(8) . ?
C10B C11B 1.367(8) . ?
C10B C15B 1.508(8) . ?
C10B S2B 1.701(6) . ?
C11B C12B 1.429(8) . ?
C12B C13B 1.364(8) . ?
C13B C21B 1.474(8) . ?
C13B S2B 1.723(6) . ?
C16B C17B 1.390(8) . ?
C16B C20B 1.394(7) . ?
C17B C18B 1.365(7) . ?
C18B N1B 1.341(7) . ?
C19B N1B 1.340(7) . ?
C19B C20B 1.371(8) . ?
C21B C22B 1.376(8) . ?
C21B C26B 1.400(8) . ?
C22B C23B 1.369(8) . ?
C23B C24B 1.389(9) . ?
C24B C25B 1.404(9) . ?
C25B C26B 1.363(9) . ?
Cl1A Zn1A 2.2158(16) . ?
Cl1B Zn1B 2.2087(17) . ?
N1B Zn1B 2.046(5) . ?
N1A Zn1A 2.040(5) . ?
Zn1A N1A 2.040(5) 2_755 ?
Zn1A Cl1A 2.2158(16) 2_755 ?
Zn1B N1B 2.046(5) 2_755 ?
Zn1B Cl1B 2.2087(17) 2_755 ?

loop_
_geom_torsion_atom_site_label_1
_geom_torsion_atom_site_label_2
_geom_torsion_atom_site_label_3
_geom_torsion_atom_site_label_4
_geom_torsion
_geom_torsion_site_symmetry_1
_geom_torsion_site_symmetry_2
_geom_torsion_site_symmetry_3
_geom_torsion_site_symmetry_4
_geom_torsion_publ_flag
C14A C1A C2A C3A 177.9(6) . . . . ?
S1A C1A C2A C3A -1.7(6) . . . . ?
C14A C1A C2A C5A -3.5(10) . . . . ?
S1A C1A C2A C5A 176.9(4) . . . . ?
C1A C2A C3A C4A 2.3(7) . . . . ?
C5A C2A C3A C4A -176.3(5) . . . . ?
C2A C3A C4A C16A 175.6(5) . . . . ?
C2A C3A C4A S1A -1.7(6) . . . . ?
C1A C2A C5A C9A -53.6(9) . . . . ?
C3A C2A C5A C9A 124.9(7) . . . . ?
C1A C2A C5A C6A 125.0(6) . . . . ?
C3A C2A C5A C6A -56.5(8) . . . . ?
C9A C5A C6A F2A -135.2(6) . . . . ?
C2A C5A C6A F2A 46.0(8) . . . . ?
C9A C5A C6A F1A 105.5(6) . . . . ?
C2A C5A C6A F1A -73.3(7) . . . . ?
C9A C5A C6A C7A -11.2(7) . . . . ?
C2A C5A C6A C7A 170.0(5) . . . . ?
F2A C6A C7A F3A -90.9(7) . . . . ?
F1A C6A C7A F3A 24.4(7) . . . . ?
C5A C6A C7A F3A 142.7(5) . . . . ?
F2A C6A C7A F4A 30.0(7) . . . . ?
F1A C6A C7A F4A 145.4(5) . . . . ?
C5A C6A C7A F4A -96.4(6) . . . . ?
F2A C6A C7A C8A 146.0(5) . . . . ?
F1A C6A C7A C8A -98.7(6) . . . . ?
C5A C6A C7A C8A 19.6(6) . . . . ?
F3A C7A C8A F6A 91.9(7) . . . . ?
F4A C7A C8A F6A -29.0(7) . . . . ?
C6A C7A C8A F6A -144.5(5) . . . . ?
F3A C7A C8A F5A -24.1(8) . . . . ?
F4A C7A C8A F5A -145.1(5) . . . . ?
C6A C7A C8A F5A 99.5(6) . . . . ?
F3A C7A C8A C9A -144.7(6) . . . . ?
F4A C7A C8A C9A 94.3(6) . . . . ?
C6A C7A C8A C9A -21.2(7) . . . . ?
C2A C5A C9A C11A -0.5(12) . . . . ?
C6A C5A C9A C11A -179.2(6) . . . . ?
C2A C5A C9A C8A 175.9(6) . . . . ?
C6A C5A C9A C8A -2.8(8) . . . . ?
F6A C8A C9A C5A 138.0(6) . . . . ?
F5A C8A C9A C5A -102.6(6) . . . . ?
C7A C8A C9A C5A 15.8(7) . . . . ?
F6A C8A C9A C11A -45.1(8) . . . . ?
F5A C8A C9A C11A 74.3(7) . . . . ?
C7A C8A C9A C11A -167.3(6) . . . . ?
C15A C10A C11A C12A 178.1(6) . . . . ?
S2A C10A C11A C12A 1.2(7) . . . . ?
C15A C10A C11A C9A 2.1(11) . . . . ?
S2A C10A C11A C9A -174.8(5) . . . . ?
C5A C9A C11A C10A -44.4(11) . . . . ?
C8A C9A C11A C10A 139.4(7) . . . . ?
C5A C9A C11A C12A 139.9(7) . . . . ?
C8A C9A C11A C12A -36.2(9) . . . . ?
C10A C11A C12A C13A -1.2(8) . . . . ?
C9A C11A C12A C13A 175.1(6) . . . . ?
C11A C12A C13A C21A -176.6(6) . . . . ?
C11A C12A C13A S2A 0.6(7) . . . . ?
C3A C4A C16A C20A -166.2(6) . . . . ?
S1A C4A C16A C20A 10.8(8) . . . . ?
C3A C4A C16A C17A 11.7(9) . . . . ?
S1A C4A C16A C17A -171.3(5) . . . . ?
C20A C16A C17A C18A -0.4(9) . . . . ?
C4A C16A C17A C18A -178.5(6) . . . . ?
C16A C17A C18A N1A 1.7(10) . . . . ?
N1A C19A C20A C16A -0.9(9) . . . . ?
C17A C16A C20A C19A 0.0(9) . . . . ?
C4A C16A C20A C19A 178.1(6) . . . . ?
C12A C13A C21A C22A 5.0(10) . . . . ?
S2A C13A C21A C22A -171.9(5) . . . . ?
C12A C13A C21A C26A -173.9(6) . . . . ?
S2A C13A C21A C26A 9.3(9) . . . . ?
C26A C21A C22A C23A -3.8(10) . . . . ?
C13A C21A C22A C23A 177.4(6) . . . . ?
C21A C22A C23A C24A 1.6(11) . . . . ?
C22A C23A C24A C25A 1.8(12) . . . . ?
C23A C24A C25A C26A -2.9(12) . . . . ?
C22A C21A C26A C25A 2.6(10) . . . . ?
C13A C21A C26A C25A -178.5(6) . . . . ?
C24A C25A C26A C21A 0.7(11) . . . . ?
C14B C1B C2B C3B 179.1(6) . . . . ?
S1B C1B C2B C3B -1.0(7) . . . . ?
C14B C1B C2B C5B 2.7(10) . . . . ?
S1B C1B C2B C5B -177.4(4) . . . . ?
C1B C2B C3B C4B 0.6(8) . . . . ?
C5B C2B C3B C4B 176.9(5) . . . . ?
C2B C3B C4B C16B -174.6(6) . . . . ?
C2B C3B C4B S1B 0.1(7) . . . . ?
C1B C2B C5B C9B 56.9(9) . . . . ?
C3B C2B C5B C9B -119.1(8) . . . . ?
C1B C2B C5B C6B -115.7(6) . . . . ?
C3B C2B C5B C6B 68.3(8) . . . . ?
C9B C5B C6B F1B 133.7(6) . . . . ?
C2B C5B C6B F1B -52.4(7) . . . . ?
C9B C5B C6B F2B -105.7(6) . . . . ?
C2B C5B C6B F2B 68.2(7) . . . . ?
C9B C5B C6B C7B 12.1(7) . . . . ?
C2B C5B C6B C7B -174.0(5) . . . . ?
F1B C6B C7B F4B 90.7(6) . . . . ?
F2B C6B C7B F4B -26.9(7) . . . . ?
C5B C6B C7B F4B -146.5(5) . . . . ?
F1B C6B C7B F3B -29.6(7) . . . . ?
F2B C6B C7B F3B -147.2(5) . . . . ?
C5B C6B C7B F3B 93.2(6) . . . . ?
F1B C6B C7B C8B -144.8(5) . . . . ?
F2B C6B C7B C8B 97.6(6) . . . . ?
C5B C6B C7B C8B -22.0(6) . . . . ?
F4B C7B C8B F5B -87.3(6) . . . . ?
F3B C7B C8B F5B 33.0(6) . . . . ?
C6B C7B C8B F5B 148.7(5) . . . . ?
F4B C7B C8B F6B 29.7(6) . . . . ?
F3B C7B C8B F6B 150.1(4) . . . . ?
C6B C7B C8B F6B -94.2(5) . . . . ?
F4B C7B C8B C9B 148.2(5) . . . . ?
F3B C7B C8B C9B -91.5(5) . . . . ?
C6B C7B C8B C9B 24.2(6) . . . . ?
C2B C5B C9B C11B 10.1(11) . . . . ?
C6B C5B C9B C11B -176.9(6) . . . . ?
C2B C5B C9B C8B -169.2(6) . . . . ?
C6B C5B C9B C8B 3.8(7) . . . . ?
F5B C8B C9B C5B -141.2(5) . . . . ?
F6B C8B C9B C5B 98.7(6) . . . . ?
C7B C8B C9B C5B -18.1(7) . . . . ?
F5B C8B C9B C11B 39.5(8) . . . . ?
F6B C8B C9B C11B -80.6(7) . . . . ?
C7B C8B C9B C11B 162.6(5) . . . . ?
C15B C10B C11B C12B -173.9(6) . . . . ?
S2B C10B C11B C12B 1.9(6) . . . . ?
C15B C10B C11B C9B 1.2(10) . . . . ?
S2B C10B C11B C9B 177.0(5) . . . . ?
C5B C9B C11B C10B 41.9(10) . . . . ?
C8B C9B C11B C10B -138.9(6) . . . . ?
C5B C9B C11B C12B -143.6(6) . . . . ?
C8B C9B C11B C12B 35.6(8) . . . . ?
C10B C11B C12B C13B -2.7(7) . . . . ?
C9B C11B C12B C13B -177.9(5) . . . . ?
C11B C12B C13B C21B 176.2(5) . . . . ?
C11B C12B C13B S2B 2.1(6) . . . . ?
C3B C4B C16B C17B 22.4(10) . . . . ?
S1B C4B C16B C17B -151.9(5) . . . . ?
C3B C4B C16B C20B -156.2(6) . . . . ?
S1B C4B C16B C20B 29.6(8) . . . . ?
C20B C16B C17B C18B 2.6(9) . . . . ?
C4B C16B C17B C18B -176.0(6) . . . . ?
C16B C17B C18B N1B -1.9(10) . . . . ?
N1B C19B C20B C16B -1.9(9) . . . . ?
C17B C16B C20B C19B -0.8(9) . . . . ?
C4B C16B C20B C19B 177.8(6) . . . . ?
C12B C13B C21B C22B 3.3(9) . . . . ?
S2B C13B C21B C22B 176.8(4) . . . . ?
C12B C13B C21B C26B -176.9(6) . . . . ?
S2B C13B C21B C26B -3.3(8) . . . . ?
C26B C21B C22B C23B 1.3(9) . . . . ?
C13B C21B C22B C23B -178.8(5) . . . . ?
C21B C22B C23B C24B -1.8(9) . . . . ?
C22B C23B C24B C25B 2.4(10) . . . . ?
C23B C24B C25B C26B -2.5(10) . . . . ?
C24B C25B C26B C21B 2.1(10) . . . . ?
C22B C21B C26B C25B -1.4(9) . . . . ?
C13B C21B C26B C25B 178.7(6) . . . . ?
C20B C19B N1B C18B 2.7(9) . . . . ?
C20B C19B N1B Zn1B -172.4(5) . . . . ?
C17B C18B N1B C19B -0.8(9) . . . . ?
C17B C18B N1B Zn1B 174.0(5) . . . . ?
C17A C18A N1A C19A -2.5(9) . . . . ?
C17A C18A N1A Zn1A 173.4(5) . . . . ?
C20A C19A N1A C18A 2.1(9) . . . . ?
C20A C19A N1A Zn1A -173.6(5) . . . . ?
C2A C1A S1A C4A 0.7(5) . . . . ?
C14A C1A S1A C4A -179.0(5) . . . . ?
C3A C4A S1A C1A 0.6(5) . . . . ?
C16A C4A S1A C1A -176.9(5) . . . . ?
C11A C10A S2A C13A -0.7(5) . . . . ?
C15A C10A S2A C13A -178.1(5) . . . . ?
C12A C13A S2A C10A 0.1(5) . . . . ?
C21A C13A S2A C10A 177.5(5) . . . . ?
C2B C1B S1B C4B 0.9(5) . . . . ?
C14B C1B S1B C4B -179.2(5) . . . . ?
C3B C4B S1B C1B -0.6(5) . . . . ?
C16B C4B S1B C1B 174.6(5) . . . . ?
C11B C10B S2B C13B -0.6(5) . . . . ?
C15B C10B S2B C13B 175.7(5) . . . . ?
C12B C13B S2B C10B -0.9(5) . . . . ?
C21B C13B S2B C10B -175.6(5) . . . . ?
C18A N1A Zn1A N1A -80.0(4) . . . 2_755 ?
C19A N1A Zn1A N1A 95.6(5) . . . 2_755 ?
C18A N1A Zn1A Cl1A 31.3(5) . . . . ?
C19A N1A Zn1A Cl1A -153.2(4) . . . . ?
C18A N1A Zn1A Cl1A 170.6(4) . . . 2_755 ?
C19A N1A Zn1A Cl1A -13.8(5) . . . 2_755 ?
C19B N1B Zn1B N1B 57.6(4) . . . 2_755 ?
C18B N1B Zn1B N1B -117.1(5) . . . 2_755 ?
C19B N1B Zn1B Cl1B 169.4(4) . . . . ?
C18B N1B Zn1B Cl1B -5.4(5) . . . . ?
C19B N1B Zn1B Cl1B -53.1(4) . . . 2_755 ?
C18B N1B Zn1B Cl1B 132.1(4) . . . 2_755 ?
